data_4346371
loop_
_publ_author_name
'Behrle, Andrew C.'
'Kerridge, Andrew'
'Walensky, Justin R.'

_publ_section_title
;
 Dithio- and Diselenophosphinate Thorium(IV) and Uranium(IV) Complexes:
 Molecular and Electronic Structures, Spectroscopy, and Transmetalation
 Reactivity.
;
_journal_issue 24
_journal_name_full 'Inorganic chemistry'
_journal_page_first 11625
_journal_page_last 11636
_journal_paper_doi 10.1021/acs.inorgchem.5b01342
_journal_volume 54
_journal_year 2015
_chemical_formula_moiety 'C18 H43 Cl P3 Se6 U', 'C7 H8'
_chemical_formula_sum 'C25 H50 Cl P3 Se6 U'
_chemical_formula_weight 1190.80
_space_group_crystal_system orthorhombic
_space_group_IT_number 19
_space_group_name_Hall 'P 2ac 2ab'
_space_group_name_H-M_alt 'P 21 21 21'
_atom_sites_solution_hydrogens geom
_audit_creation_method SHELXL-2014/7
_cell_angle_alpha 90
_cell_angle_beta 90
_cell_angle_gamma 90
_cell_formula_units_Z 4
_cell_length_a 12.4588(12)
_cell_length_b 14.4390(14)
_cell_length_c 21.264(2)
_cell_measurement_reflns_used 9837
_cell_measurement_temperature 173(2)
_cell_measurement_theta_max 28.32
_cell_measurement_theta_min 2.36
_cell_volume 3825.2(6)
_computing_cell_refinement 'APEX2 (Bruker AXS, 2008)'
_computing_data_collection 'APEX2 (Bruker AXS, 2008)'
_computing_data_reduction 'APEX2 (Bruker AXS, 2008)'
_computing_molecular_graphics 'X-SEED, Barbour, 2001'
_computing_publication_material 'CIFTAB (Sheldrick, 2013)'
_computing_structure_refinement 'SHELXL-2013 (Sheldrick, 2013)'
_computing_structure_solution 'SHELXS-2013 (Sheldrick, 2013)'
_diffrn_ambient_temperature 173(2)
_diffrn_measured_fraction_theta_full 1.000
_diffrn_measured_fraction_theta_max 0.952
_diffrn_measurement_device_type 'Bruker APEXII CCD area detector'
_diffrn_measurement_method 'omega scans'
_diffrn_radiation_type MoK\a
_diffrn_radiation_wavelength 0.71073
_diffrn_reflns_av_R_equivalents 0.0336
_diffrn_reflns_av_unetI/netI 0.0396
_diffrn_reflns_Laue_measured_fraction_full 1.000
_diffrn_reflns_Laue_measured_fraction_max 0.952
_diffrn_reflns_limit_h_max 16
_diffrn_reflns_limit_h_min -16
_diffrn_reflns_limit_k_max 19
_diffrn_reflns_limit_k_min -19
_diffrn_reflns_limit_l_max 27
_diffrn_reflns_limit_l_min -27
_diffrn_reflns_number 45242
_diffrn_reflns_point_group_measured_fraction_full 0.997
_diffrn_reflns_point_group_measured_fraction_max 0.926
_diffrn_reflns_theta_full 25.242
_diffrn_reflns_theta_max 28.716
_diffrn_reflns_theta_min 1.705
_diffrn_standards_decay_% 0.0
_exptl_absorpt_coefficient_mu 10.162
_exptl_absorpt_correction_T_max 0.82
_exptl_absorpt_correction_T_min 0.41
_exptl_absorpt_correction_type multi-scan
_exptl_absorpt_process_details
;
 Data were corrected for decay and absorption using the program SADABS 
 (Sheldrick, G. M. (2003). SADABS. Version 2.10. University of
 G\"ottingen, Germany).
;
_exptl_crystal_colour red
_exptl_crystal_density_diffrn 2.068
_exptl_crystal_description prism
_exptl_crystal_F_000 2232
_exptl_crystal_size_max 0.200
_exptl_crystal_size_mid 0.200
_exptl_crystal_size_min 0.020
_exptl_transmission_factor_max 0.7458
_exptl_transmission_factor_min 0.3737
_refine_diff_density_max 0.821
_refine_diff_density_min -0.610
_refine_diff_density_rms 0.099
_refine_ls_abs_structure_details
;
 Flack x determined using 3513 quotients [(I+)-(I-)]/[(I+)+(I-)]
 (Parsons, Flack and Wagner, Acta Cryst. B69 (2013) 249-259).
;
_refine_ls_abs_structure_Flack 0.003(2)
_refine_ls_extinction_method none
_refine_ls_goodness_of_fit_ref 0.943
_refine_ls_hydrogen_treatment constr
_refine_ls_matrix_type full
_refine_ls_number_parameters 338
_refine_ls_number_reflns 9164
_refine_ls_number_restraints 0
_refine_ls_restrained_S_all 0.943
_refine_ls_R_factor_all 0.0222
_refine_ls_R_factor_gt 0.0187
_refine_ls_shift/su_max 0.001
_refine_ls_shift/su_mean 0.000
_refine_ls_structure_factor_coef Fsqd
_refine_ls_weighting_details 'w=1/[\s^2^(Fo^2^)] where P=(Fo^2^+2Fc^2^)/3'
_refine_ls_weighting_scheme calc
_refine_ls_wR_factor_gt 0.0386
_refine_ls_wR_factor_ref 0.0393
_reflns_Friedel_coverage 0.759
_reflns_Friedel_fraction_full 0.994
_reflns_Friedel_fraction_max 0.893
_reflns_number_gt 8565
_reflns_number_total 9164
_reflns_threshold_expression 'I > 2\s(I)'
_cod_data_source_file ic5b01342_si_003.cif
_cod_data_source_block U[Se2PiPr2]3Cl
_cod_original_cell_volume 3825.3(6)
_cod_database_code 4346371
_shelx_shelxl_version_number 2014/7
_shelx_space_group_comment
;
The symmetry employed for this shelxl refinement is uniquely defined
by the following loop, which should always be used as a source of
symmetry information in preference to the above space-group names.
They are only intended as comments.
;
_shelx_estimated_absorpt_t_min 0.823
_shelx_estimated_absorpt_t_max 0.823

loop_
_space_group_symop_operation_xyz
'x, y, z'
'-x+1/2, -y, z+1/2'
'x+1/2, -y+1/2, -z'
'-x, y+1/2, -z+1/2'

loop_
_atom_site_label
_atom_site_type_symbol
_atom_site_fract_x
_atom_site_fract_y
_atom_site_fract_z
_atom_site_U_iso_or_equiv
_atom_site_adp_type
_atom_site_occupancy
_atom_site_site_symmetry_order
_atom_site_calc_flag
_atom_site_refinement_flags_posn
_atom_site_refinement_flags_adp
U1 U 0.13500(2) 0.47685(2) 0.06092(2) 0.01762(4) Uani 1 1 d . .
Se4 Se 0.23180(3) 0.29323(3) 0.05587(2) 0.02277(10) Uani 1 1 d . .
Se1 Se 0.11471(3) 0.47195(3) 0.19675(2) 0.02472(10) Uani 1 1 d . .
Se6 Se 0.18834(3) 0.67498(3) 0.06805(2) 0.02099(10) Uani 1 1 d . .
Se2 Se 0.36119(3) 0.49281(3) 0.10859(2) 0.02238(10) Uani 1 1 d . .
Se5 Se -0.07071(3) 0.57866(3) 0.05255(3) 0.02624(11) Uani 1 1 d . .
Se3 Se -0.04397(3) 0.34666(3) 0.05185(3) 0.02742(11) Uani 1 1 d . .
P3 P 0.01976(9) 0.70722(8) 0.05283(6) 0.0222(2) Uani 1 1 d . .
P1 P 0.28646(9) 0.50392(8) 0.20077(5) 0.0202(2) Uani 1 1 d . .
P2 P 0.07285(9) 0.23579(8) 0.04050(6) 0.0203(2) Uani 1 1 d . .
C4 C 0.3501(4) 0.4223(3) 0.2566(2) 0.0262(10) Uani 1 1 d . .
H4 H 0.3170 0.4335 0.2987 0.031 Uiso 1 1 calc R U
C10 C 0.0599(4) 0.1834(3) -0.0375(2) 0.0281(11) Uani 1 1 d . .
H10 H -0.0137 0.1561 -0.0406 0.034 Uiso 1 1 calc R U
C9 C 0.0460(4) 0.1808(4) 0.1643(2) 0.0343(12) Uani 1 1 d . .
H9A H -0.0165 0.2212 0.1698 0.051 Uiso 1 1 calc R U
H9B H 0.1117 0.2165 0.1719 0.051 Uiso 1 1 calc R U
H9C H 0.0421 0.1294 0.1943 0.051 Uiso 1 1 calc R U
C1 C 0.2981(4) 0.6238(3) 0.2291(2) 0.0242(10) Uani 1 1 d . .
H1 H 0.2532 0.6620 0.1999 0.029 Uiso 1 1 calc R U
C7 C 0.0473(4) 0.1427(3) 0.0974(2) 0.0256(10) Uani 1 1 d . .
H7 H 0.1083 0.0979 0.0945 0.031 Uiso 1 1 calc R U
C16 C -0.0290(4) 0.7848(3) 0.1156(2) 0.0309(12) Uani 1 1 d . .
H16 H 0.0182 0.8408 0.1158 0.037 Uiso 1 1 calc R U
C2 C 0.2480(4) 0.6351(4) 0.2939(2) 0.0368(13) Uani 1 1 d . .
H2A H 0.2920 0.6026 0.3251 0.055 Uiso 1 1 calc R U
H2B H 0.1755 0.6089 0.2937 0.055 Uiso 1 1 calc R U
H2C H 0.2444 0.7010 0.3046 0.055 Uiso 1 1 calc R U
C11 C 0.1409(4) 0.1047(3) -0.0452(3) 0.0392(13) Uani 1 1 d . .
H11A H 0.1304 0.0749 -0.0861 0.059 Uiso 1 1 calc R U
H11B H 0.1303 0.0591 -0.0117 0.059 Uiso 1 1 calc R U
H11C H 0.2139 0.1297 -0.0427 0.059 Uiso 1 1 calc R U
C18 C -0.1435(4) 0.8174(4) 0.1026(3) 0.0495(15) Uani 1 1 d . .
H18A H -0.1914 0.7636 0.1003 0.074 Uiso 1 1 calc R U
H18B H -0.1455 0.8508 0.0625 0.074 Uiso 1 1 calc R U
H18C H -0.1671 0.8585 0.1365 0.074 Uiso 1 1 calc R U
C14 C 0.0359(4) 0.7089(4) -0.0777(2) 0.0381(13) Uani 1 1 d . .
H14A H 0.0311 0.7454 -0.1164 0.057 Uiso 1 1 calc R U
H14B H -0.0122 0.6553 -0.0806 0.057 Uiso 1 1 calc R U
H14C H 0.1098 0.6874 -0.0719 0.057 Uiso 1 1 calc R U
C17 C -0.0197(4) 0.7395(4) 0.1794(2) 0.0386(13) Uani 1 1 d . .
H17A H -0.0404 0.7839 0.2121 0.058 Uiso 1 1 calc R U
H17B H 0.0546 0.7197 0.1864 0.058 Uiso 1 1 calc R U
H17C H -0.0672 0.6855 0.1813 0.058 Uiso 1 1 calc R U
C8 C -0.0547(4) 0.0901(3) 0.0824(2) 0.0333(12) Uani 1 1 d . .
H8A H -0.0686 0.0446 0.1156 0.050 Uiso 1 1 calc R U
H8B H -0.0465 0.0581 0.0420 0.050 Uiso 1 1 calc R U
H8C H -0.1149 0.1336 0.0799 0.050 Uiso 1 1 calc R U
C6 C 0.4702(4) 0.4385(4) 0.2634(3) 0.0524(18) Uani 1 1 d . .
H6A H 0.5005 0.3924 0.2922 0.079 Uiso 1 1 calc R U
H6B H 0.4828 0.5008 0.2803 0.079 Uiso 1 1 calc R U
H6C H 0.5048 0.4329 0.2222 0.079 Uiso 1 1 calc R U
C13 C 0.0032(4) 0.7685(3) -0.0221(2) 0.0287(11) Uani 1 1 d . .
H13 H -0.0744 0.7847 -0.0269 0.034 Uiso 1 1 calc R U
C5 C 0.3269(4) 0.3231(3) 0.2390(3) 0.0402(14) Uani 1 1 d . .
H5A H 0.3640 0.3078 0.1998 0.060 Uiso 1 1 calc R U
H5B H 0.2494 0.3150 0.2333 0.060 Uiso 1 1 calc R U
H5C H 0.3521 0.2820 0.2726 0.060 Uiso 1 1 calc R U
C15 C 0.0683(5) 0.8595(3) -0.0214(3) 0.0427(14) Uani 1 1 d . .
H15A H 0.1441 0.8456 -0.0135 0.064 Uiso 1 1 calc R U
H15B H 0.0411 0.9001 0.0119 0.064 Uiso 1 1 calc R U
H15C H 0.0611 0.8906 -0.0621 0.064 Uiso 1 1 calc R U
Cl1 Cl 0.17486(9) 0.49064(8) -0.05697(5) 0.0305(2) Uani 1 1 d . .
C3 C 0.4105(4) 0.6646(4) 0.2257(3) 0.0496(17) Uani 1 1 d . .
H3A H 0.4059 0.7324 0.2253 0.074 Uiso 1 1 calc R U
H3B H 0.4461 0.6432 0.1873 0.074 Uiso 1 1 calc R U
H3C H 0.4519 0.6446 0.2625 0.074 Uiso 1 1 calc R U
C12 C 0.0716(6) 0.2539(4) -0.0901(2) 0.0511(16) Uani 1 1 d . .
H12A H 0.1431 0.2820 -0.0881 0.077 Uiso 1 1 calc R U
H12B H 0.0170 0.3022 -0.0852 0.077 Uiso 1 1 calc R U
H12C H 0.0622 0.2230 -0.1307 0.077 Uiso 1 1 calc R U
C22 C 0.3250(5) 0.0227(5) 0.1128(3) 0.0517(15) Uani 1 1 d . .
H22 H 0.3571 0.0423 0.0745 0.062 Uiso 1 1 calc R U
C20 C 0.2766(5) 0.0533(4) 0.2216(3) 0.0512(17) Uani 1 1 d . .
H20 H 0.2766 0.0946 0.2563 0.061 Uiso 1 1 calc R U
C19 C 0.2336(5) -0.0375(6) 0.2275(4) 0.068(2) Uani 1 1 d . .
C21 C 0.3179(6) 0.0801(5) 0.1649(4) 0.075(2) Uani 1 1 d . .
H21 H 0.3433 0.1419 0.1610 0.090 Uiso 1 1 calc R U
C24 C 0.2388(5) -0.0932(5) 0.1764(3) 0.0503(16) Uani 1 1 d . .
H24 H 0.2111 -0.1543 0.1799 0.060 Uiso 1 1 calc R U
C23 C 0.2814(6) -0.0666(5) 0.1203(4) 0.070(2) Uani 1 1 d . .
H23 H 0.2817 -0.1086 0.0860 0.084 Uiso 1 1 calc R U
C25 C 0.1915(6) -0.0648(6) 0.2860(4) 0.091(3) Uani 1 1 d . .
H25A H 0.1259 -0.1011 0.2794 0.136 Uiso 1 1 calc R U
H25B H 0.1747 -0.0098 0.3111 0.136 Uiso 1 1 calc R U
H25C H 0.2445 -0.1027 0.3083 0.136 Uiso 1 1 calc R U

loop_
_atom_site_aniso_label
_atom_site_aniso_U_11
_atom_site_aniso_U_22
_atom_site_aniso_U_33
_atom_site_aniso_U_23
_atom_site_aniso_U_13
_atom_site_aniso_U_12
U1 0.01757(7) 0.01743(7) 0.01785(8) -0.00139(7) -0.00016(7) 0.00013(6)
Se4 0.01659(19) 0.0185(2) 0.0332(3) -0.0026(2) 0.0000(2) -0.00084(16)
Se1 0.0194(2) 0.0335(2) 0.0212(2) 0.0017(2) 0.00136(17) -0.0028(2)
Se6 0.0222(2) 0.0183(2) 0.0224(3) 0.00029(19) -0.00304(19) 0.00049(16)
Se2 0.0176(2) 0.0261(2) 0.0235(2) -0.00340(17) 0.00221(18) -0.00067(19)
Se5 0.0204(2) 0.0240(2) 0.0343(3) 0.0001(2) -0.0021(2) 0.00165(17)
Se3 0.0170(2) 0.0229(2) 0.0425(3) -0.0030(2) -0.0029(2) 0.00007(17)
P3 0.0250(6) 0.0199(5) 0.0218(7) -0.0006(5) -0.0030(5) 0.0049(4)
P1 0.0195(5) 0.0217(6) 0.0194(6) 0.0003(5) -0.0011(4) -0.0015(4)
P2 0.0186(6) 0.0187(5) 0.0236(7) -0.0028(5) 0.0008(5) -0.0026(4)
C4 0.029(3) 0.025(2) 0.024(3) 0.002(2) -0.006(2) -0.001(2)
C10 0.035(3) 0.027(2) 0.022(3) -0.008(2) 0.002(2) -0.013(2)
C9 0.035(3) 0.037(3) 0.031(3) 0.004(2) 0.003(2) -0.004(2)
C1 0.032(2) 0.019(2) 0.022(3) 0.0008(19) 0.000(2) 0.0012(19)
C7 0.026(2) 0.023(2) 0.028(3) 0.003(2) 0.001(2) -0.0032(19)
C16 0.036(3) 0.025(2) 0.031(3) -0.007(2) -0.002(2) 0.012(2)
C2 0.045(3) 0.037(3) 0.029(3) -0.012(2) 0.005(2) -0.004(2)
C11 0.038(3) 0.036(3) 0.043(3) -0.016(2) 0.012(3) -0.008(2)
C18 0.041(3) 0.054(4) 0.054(4) -0.012(3) 0.003(3) 0.026(3)
C14 0.051(3) 0.045(3) 0.019(3) 0.004(2) -0.004(2) 0.002(3)
C17 0.048(3) 0.042(3) 0.026(3) -0.008(2) 0.005(2) 0.014(3)
C8 0.036(3) 0.032(3) 0.033(3) -0.003(2) 0.007(2) -0.014(2)
C6 0.033(3) 0.053(4) 0.072(5) 0.023(3) -0.025(3) -0.008(3)
C13 0.031(3) 0.031(3) 0.024(3) 0.008(2) -0.008(2) 0.006(2)
C5 0.043(3) 0.026(3) 0.051(4) 0.008(2) -0.016(3) 0.000(2)
C15 0.058(4) 0.027(3) 0.043(4) 0.009(3) -0.010(3) -0.001(3)
Cl1 0.0431(6) 0.0278(5) 0.0208(6) -0.0015(5) 0.0071(5) 0.0005(5)
C3 0.056(4) 0.033(3) 0.060(4) -0.019(3) 0.019(3) -0.022(3)
C12 0.086(5) 0.048(4) 0.020(3) -0.001(3) -0.003(3) -0.016(3)
C22 0.047(3) 0.056(4) 0.053(4) 0.003(4) -0.004(3) 0.009(3)
C20 0.042(4) 0.045(4) 0.067(5) -0.011(3) -0.009(3) 0.014(3)
C19 0.045(4) 0.097(6) 0.064(5) -0.005(5) 0.000(3) 0.019(4)
C21 0.057(5) 0.059(5) 0.108(7) -0.003(5) -0.023(5) 0.010(4)
C24 0.040(3) 0.053(4) 0.058(4) -0.003(3) -0.006(3) 0.000(3)
C23 0.061(5) 0.064(5) 0.086(6) -0.024(4) -0.018(4) 0.007(4)
C25 0.057(5) 0.141(8) 0.075(6) 0.030(5) 0.010(4) 0.028(5)

loop_
_atom_type_symbol
_atom_type_description
_atom_type_scat_dispersion_real
_atom_type_scat_dispersion_imag
_atom_type_scat_source
C C 0.0033 0.0016 'International Tables Vol C Tables 4.2.6.8 and 6.1.1.4'
H H 0.0000 0.0000 'International Tables Vol C Tables 4.2.6.8 and 6.1.1.4'
P P 0.1023 0.0942 'International Tables Vol C Tables 4.2.6.8 and 6.1.1.4'
Se Se -0.0929 2.2259 'International Tables Vol C Tables 4.2.6.8 and 6.1.1.4'
U U -9.6767 9.6646 'International Tables Vol C Tables 4.2.6.8 and 6.1.1.4'
Cl Cl 0.1484 0.1585 'International Tables Vol C Tables 4.2.6.8 and 6.1.1.4'

loop_
_geom_angle_atom_site_label_1
_geom_angle_atom_site_label_2
_geom_angle_atom_site_label_3
_geom_angle
Cl1 U1 Se1 173.09(3)
Cl1 U1 Se4 87.39(3)
Se1 U1 Se4 92.898(15)
Cl1 U1 Se3 97.66(3)
Se1 U1 Se3 89.058(15)
Se4 U1 Se3 74.228(14)
Cl1 U1 Se6 86.05(3)
Se1 U1 Se6 89.545(14)
Se4 U1 Se6 142.489(13)
Se3 U1 Se6 143.270(13)
Cl1 U1 Se5 94.04(3)
Se1 U1 Se5 89.799(14)
Se4 U1 Se5 143.887(13)
Se3 U1 Se5 69.814(15)
Se6 U1 Se5 73.479(14)
Cl1 U1 Se2 98.18(3)
Se1 U1 Se2 75.374(13)
Se4 U1 Se2 72.182(13)
Se3 U1 Se2 141.937(14)
Se6 U1 Se2 72.298(12)
Se5 U1 Se2 142.609(14)
P2 Se4 U1 88.60(3)
P1 Se1 U1 87.06(3)
P3 Se6 U1 88.99(3)
P1 Se2 U1 84.74(3)
P3 Se5 U1 88.57(3)
P2 Se3 U1 88.30(3)
C13 P3 C16 107.3(2)
C13 P3 Se5 110.60(17)
C16 P3 Se5 110.49(17)
C13 P3 Se6 109.95(17)
C16 P3 Se6 109.88(16)
Se5 P3 Se6 108.58(5)
C1 P1 C4 110.8(2)
C1 P1 Se2 109.29(15)
C4 P1 Se2 110.33(16)
C1 P1 Se1 106.76(15)
C4 P1 Se1 108.03(15)
Se2 P1 Se1 111.54(5)
C10 P2 C7 106.2(2)
C10 P2 Se4 112.01(16)
C7 P2 Se4 109.77(15)
C10 P2 Se3 110.20(17)
C7 P2 Se3 110.46(16)
Se4 P2 Se3 108.18(5)
C5 C4 C6 111.0(4)
C5 C4 P1 111.3(3)
C6 C4 P1 112.6(3)
C12 C10 C11 110.8(5)
C12 C10 P2 112.4(3)
C11 C10 P2 110.2(4)
C3 C1 C2 112.2(4)
C3 C1 P1 115.0(3)
C2 C1 P1 111.4(3)
C8 C7 C9 111.6(4)
C8 C7 P2 111.9(3)
C9 C7 P2 110.6(3)
C17 C16 C18 111.6(4)
C17 C16 P3 111.2(3)
C18 C16 P3 111.3(4)
C14 C13 C15 110.4(4)
C14 C13 P3 111.8(3)
C15 C13 P3 110.1(3)
C21 C22 C23 115.6(7)
C21 C20 C19 118.8(7)
C24 C19 C25 124.2(9)
C24 C19 C20 117.3(7)
C25 C19 C20 118.5(8)
C20 C21 C22 124.0(7)
C19 C24 C23 123.7(7)
C24 C23 C22 120.5(7)

loop_
_geom_bond_atom_site_label_1
_geom_bond_atom_site_label_2
_geom_bond_distance
U1 Cl1 2.5632(12)
U1 Se1 2.9003(5)
U1 Se4 2.9146(5)
U1 Se3 2.9228(5)
U1 Se6 2.9410(5)
U1 Se5 2.9599(5)
U1 Se2 3.0038(5)
Se4 P2 2.1718(12)
Se1 P1 2.1907(12)
Se6 P3 2.1755(12)
Se2 P1 2.1759(12)
Se5 P3 2.1718(12)
Se3 P2 2.1769(12)
P3 C13 1.834(5)
P3 C16 1.845(5)
P1 C1 1.839(4)
P1 C4 1.851(5)
P2 C10 1.830(5)
P2 C7 1.837(5)
C4 C5 1.509(6)
C4 C6 1.522(6)
C10 C12 1.519(7)
C10 C11 1.529(7)
C9 C7 1.526(7)
C1 C3 1.520(7)
C1 C2 1.521(7)
C7 C8 1.514(6)
C16 C17 1.512(7)
C16 C18 1.528(7)
C14 C13 1.518(7)
C13 C15 1.544(7)
C22 C21 1.387(10)
C22 C23 1.409(9)
C20 C21 1.366(10)
C20 C19 1.422(10)
C19 C24 1.353(9)
C19 C25 1.407(10)
C24 C23 1.360(9)
